data_1546231
loop_
_publ_author_name
'Zheng, Jiuan'
'Li, Panpan'
'Gu, Meng'
'Lin, Aijun'
'Yao, Hequan'

_publ_section_title
;
 Synthesis of Spiropentadiene Pyrazolones by Rh(III)-Catalyzed Formal
 sp(3) C-H Activation/Annulation.
;
_journal_issue 11
_journal_name_full 'Organic letters'
_journal_page_first 2829
_journal_page_last 2832
_journal_paper_doi 10.1021/acs.orglett.7b00930
_journal_volume 19
_journal_year 2017
_chemical_formula_sum 'C34 H28 N2 O2'
_chemical_formula_weight 496.58
_chemical_name_systematic
;
 ?
;
_space_group_crystal_system triclinic
_space_group_IT_number 2
_space_group_name_Hall '-P 1'
_space_group_name_H-M_alt 'P -1'
_symmetry_space_group_name_Hall '-P 1'
_symmetry_space_group_name_H-M 'P -1'
_atom_sites_solution_hydrogens geom
_audit_creation_method SHELXL-2013
_cell_angle_alpha 89.352(2)
_cell_angle_beta 86.158(2)
_cell_angle_gamma 85.402(2)
_cell_formula_units_Z 6
_cell_length_a 9.9922(18)
_cell_length_b 19.110(4)
_cell_length_c 21.951(4)
_cell_measurement_reflns_used 8083
_cell_measurement_temperature 296(2)
_cell_measurement_theta_max 24.65
_cell_measurement_theta_min 2.16
_cell_volume 4168.6(14)
_computing_structure_refinement 'SHELXL-2013 (Sheldrick, 2013)'
_diffrn_ambient_temperature 296(2)
_diffrn_measured_fraction_theta_full 0.973
_diffrn_measured_fraction_theta_max 0.988
_diffrn_measurement_device_type 'Bruker Smart Aepex CCD'
_diffrn_radiation_type MoK\a
_diffrn_radiation_wavelength 0.71073
_diffrn_reflns_av_R_equivalents 0.0238
_diffrn_reflns_av_unetI/netI 0.0392
_diffrn_reflns_Laue_measured_fraction_full 0.973
_diffrn_reflns_Laue_measured_fraction_max 0.988
_diffrn_reflns_limit_h_max 10
_diffrn_reflns_limit_h_min -11
_diffrn_reflns_limit_k_max 22
_diffrn_reflns_limit_k_min -22
_diffrn_reflns_limit_l_max 26
_diffrn_reflns_limit_l_min -26
_diffrn_reflns_number 29874
_diffrn_reflns_point_group_measured_fraction_full 0.973
_diffrn_reflns_point_group_measured_fraction_max 0.988
_diffrn_reflns_theta_full 25.242
_diffrn_reflns_theta_max 25.100
_diffrn_reflns_theta_min 0.930
_exptl_absorpt_coefficient_mu 0.074
_exptl_crystal_colour colorless
_exptl_crystal_density_diffrn 1.187
_exptl_crystal_description block
_exptl_crystal_F_000 1572
_refine_diff_density_max 0.209
_refine_diff_density_min -0.228
_refine_diff_density_rms 0.039
_refine_ls_extinction_method none
_refine_ls_goodness_of_fit_ref 1.081
_refine_ls_hydrogen_treatment constr
_refine_ls_matrix_type full
_refine_ls_number_parameters 1033
_refine_ls_number_reflns 14656
_refine_ls_number_restraints 0
_refine_ls_restrained_S_all 1.081
_refine_ls_R_factor_all 0.0875
_refine_ls_R_factor_gt 0.0571
_refine_ls_shift/su_max 0.002
_refine_ls_shift/su_mean 0.000
_refine_ls_structure_factor_coef Fsqd
_refine_ls_weighting_details
;
 w=1/[\s^2^(Fo^2^)+(0.1500P)^2^]
 where P=(Fo^2^+2Fc^2^)/3
;
_refine_ls_weighting_scheme calc
_refine_ls_wR_factor_gt 0.2088
_refine_ls_wR_factor_ref 0.2360
_reflns_Friedel_coverage 0.000
_reflns_number_gt 9658
_reflns_number_total 14656
_reflns_threshold_expression 'I > 2\s(I)'
_cod_data_source_file ol7b00930_si_003.cif
_cod_data_source_block as
_cod_original_cell_volume 4168.7(13)
_cod_database_code 1546231
_shelx_space_group_comment
;
The symmetry employed for this shelxl refinement is uniquely defined
by the following loop, which should always be used as a source of
symmetry information in preference to the above space-group names.
They are only intended as comments.
;
_platon_squeeze_void_probe_radius 1.20
_shelxl_version_number 2013-2

loop_
_space_group_symop_operation_xyz
'x, y, z'
'-x, -y, -z'

loop_
_atom_site_label
_atom_site_type_symbol
_atom_site_fract_x
_atom_site_fract_y
_atom_site_fract_z
_atom_site_U_iso_or_equiv
_atom_site_adp_type
_atom_site_occupancy
_atom_site_site_symmetry_order
_atom_site_calc_flag
_atom_site_refinement_flags_posn
_atom_site_refinement_flags_adp
C1 C 0.3343(2) 0.23630(12) -0.01959(11) 0.0443(5) Uani 1 1 d . .
C2 C 0.4319(3) 0.27117(15) 0.00621(14) 0.0646(7) Uani 1 1 d . .
H2 H 0.4364 0.2719 0.0484 0.078 Uiso 1 1 calc R U
C3 C 0.5221(3) 0.30468(19) -0.03111(17) 0.0838(10) Uani 1 1 d . .
H3 H 0.5892 0.3275 -0.0139 0.101 Uiso 1 1 calc R U
C4 C 0.5155(4) 0.30529(18) -0.09318(17) 0.0843(10) Uani 1 1 d . .
H4 H 0.5762 0.3292 -0.1178 0.101 Uiso 1 1 calc R U
C5 C 0.4197(3) 0.27062(15) -0.11853(14) 0.0716(9) Uani 1 1 d . .
H5 H 0.4164 0.2697 -0.1608 0.086 Uiso 1 1 calc R U
C6 C 0.3269(3) 0.23666(13) -0.08179(12) 0.0589(7) Uani 1 1 d . .
H6 H 0.2598 0.2142 -0.0992 0.071 Uiso 1 1 calc R U
C7 C 0.1550(3) 0.15331(12) 0.00463(11) 0.0462(6) Uani 1 1 d . .
C8 C 0.0741(2) 0.13704(12) 0.06372(10) 0.0440(6) Uani 1 1 d . .
C9 C 0.0627(2) 0.05873(11) 0.07366(10) 0.0418(5) Uani 1 1 d . .
C10 C -0.0681(2) 0.04776(12) 0.07226(10) 0.0460(6) Uani 1 1 d . .
H10 H -0.1013 0.0037 0.0753 0.055 Uiso 1 1 calc R U
C11 C -0.1520(2) 0.11273(12) 0.06544(10) 0.0473(6) Uani 1 1 d . .
C12 C -0.0712(3) 0.16632(12) 0.05979(11) 0.0484(6) Uani 1 1 d . .
C13 C -0.3015(3) 0.11831(15) 0.06801(13) 0.0594(7) Uani 1 1 d . .
H13A H -0.3312 0.0807 0.0443 0.071 Uiso 1 1 calc R U
H13B H -0.3329 0.1625 0.0496 0.071 Uiso 1 1 calc R U
C14 C -0.3637(3) 0.1143(2) 0.13292(16) 0.0934(11) Uani 1 1 d . .
H14A H -0.3258 0.0731 0.1527 0.140 Uiso 1 1 calc R U
H14B H -0.4592 0.1122 0.1320 0.140 Uiso 1 1 calc R U
H14C H -0.3454 0.1552 0.1550 0.140 Uiso 1 1 calc R U
C15 C 0.1781(3) 0.00757(12) 0.07761(10) 0.0467(6) Uani 1 1 d . .
C16 C 0.3106(3) 0.02632(14) 0.07552(12) 0.0576(7) Uani 1 1 d . .
H16 H 0.3269 0.0734 0.0716 0.069 Uiso 1 1 calc R U
C17 C 0.4175(3) -0.02317(16) 0.07917(14) 0.0667(8) Uani 1 1 d . .
H17 H 0.5047 -0.0091 0.0768 0.080 Uiso 1 1 calc R U
C18 C 0.3974(3) -0.09263(15) 0.08624(14) 0.0677(8) Uani 1 1 d . .
H18 H 0.4700 -0.1258 0.0893 0.081 Uiso 1 1 calc R U
C19 C 0.2686(3) -0.11267(14) 0.08870(13) 0.0663(8) Uani 1 1 d . .
H19 H 0.2541 -0.1599 0.0934 0.080 Uiso 1 1 calc R U
C20 C 0.1604(3) -0.06407(13) 0.08434(12) 0.0537(6) Uani 1 1 d . .
H20 H 0.0740 -0.0791 0.0859 0.064 Uiso 1 1 calc R U
C21 C -0.1089(3) 0.24188(14) 0.04939(15) 0.0638(8) Uani 1 1 d . .
C22 C -0.1645(4) 0.28381(19) 0.0969(2) 0.1050(13) Uani 1 1 d . .
H22 H -0.1775 0.2652 0.1360 0.126 Uiso 1 1 calc R U
C23 C -0.2006(6) 0.3535(3) 0.0856(4) 0.153(2) Uani 1 1 d . .
H23 H -0.2381 0.3819 0.1175 0.184 Uiso 1 1 calc R U
C24 C -0.1827(7) 0.3815(3) 0.0292(5) 0.169(4) Uani 1 1 d . .
H24 H -0.2078 0.4288 0.0229 0.203 Uiso 1 1 calc R U
C25 C -0.1291(5) 0.3420(3) -0.0182(3) 0.132(2) Uani 1 1 d . .
H25 H -0.1175 0.3615 -0.0570 0.158 Uiso 1 1 calc R U
C26 C -0.0912(3) 0.27112(18) -0.00788(19) 0.0902(11) Uani 1 1 d . .
H26 H -0.0536 0.2433 -0.0401 0.108 Uiso 1 1 calc R U
C27 C 0.1447(2) 0.17881(11) 0.10866(10) 0.0434(5) Uani 1 1 d . .
C28 C 0.1126(2) 0.18339(12) 0.17460(10) 0.0455(6) Uani 1 1 d . .
C29 C 0.1841(3) 0.22450(14) 0.21041(12) 0.0601(7) Uani 1 1 d . .
H29 H 0.2520 0.2496 0.1920 0.072 Uiso 1 1 calc R U
C30 C 0.1569(3) 0.22903(15) 0.27245(12) 0.0640(8) Uani 1 1 d . .
H30 H 0.2062 0.2569 0.2955 0.077 Uiso 1 1 calc R U
C31 C 0.0565(3) 0.19230(14) 0.30055(11) 0.0553(6) Uani 1 1 d . .
C32 C -0.0178(3) 0.15243(15) 0.26593(12) 0.0591(7) Uani 1 1 d . .
H32 H -0.0874 0.1286 0.2845 0.071 Uiso 1 1 calc R U
C33 C 0.0106(3) 0.14783(14) 0.20411(12) 0.0537(6) Uani 1 1 d . .
H33 H -0.0397 0.1202 0.1813 0.064 Uiso 1 1 calc R U
C34 C 0.1097(4) 0.22424(19) 0.40023(14) 0.0852(10) Uani 1 1 d . .
H34A H 0.2000 0.2031 0.3943 0.128 Uiso 1 1 calc R U
H34B H 0.0779 0.2189 0.4421 0.128 Uiso 1 1 calc R U
H34C H 0.1084 0.2733 0.3900 0.128 Uiso 1 1 calc R U
C35 C -0.0049(2) 0.42118(12) 0.36625(12) 0.0486(6) Uani 1 1 d . .
C36 C 0.0013(3) 0.42620(14) 0.42828(12) 0.0604(7) Uani 1 1 d . .
H36 H 0.0680 0.4504 0.4442 0.072 Uiso 1 1 calc R U
C37 C -0.0920(3) 0.39517(15) 0.46703(14) 0.0715(8) Uani 1 1 d . .
H37 H -0.0888 0.3993 0.5091 0.086 Uiso 1 1 calc R U
C38 C -0.1889(3) 0.35849(17) 0.44374(16) 0.0763(9) Uani 1 1 d . .
H38 H -0.2507 0.3370 0.4698 0.092 Uiso 1 1 calc R U
C39 C -0.1944(3) 0.3536(2) 0.38219(18) 0.0864(11) Uani 1 1 d . .
H39 H -0.2612 0.3293 0.3665 0.104 Uiso 1 1 calc R U
C40 C -0.1028(3) 0.38417(16) 0.34270(14) 0.0660(8) Uani 1 1 d . .
H40 H -0.1067 0.3799 0.3007 0.079 Uiso 1 1 calc R U
C41 C 0.1715(2) 0.50443(12) 0.33694(11) 0.0468(6) Uani 1 1 d . .
C42 C 0.2579(2) 0.51249(12) 0.27706(11) 0.0457(6) Uani 1 1 d . .
C43 C 0.1902(2) 0.46629(12) 0.23565(11) 0.0462(6) Uani 1 1 d . .
C44 C 0.4314(3) 0.40906(15) 0.30734(15) 0.0648(8) Uani 1 1 d . .
C45 C 0.4122(4) 0.3889(2) 0.36746(19) 0.0936(12) Uani 1 1 d . .
H45 H 0.3807 0.4221 0.3968 0.112 Uiso 1 1 calc R U
C46 C 0.4398(5) 0.3189(3) 0.3846(3) 0.130(2) Uani 1 1 d . .
H46 H 0.4266 0.3053 0.4253 0.156 Uiso 1 1 calc R U
C47 C 0.4859(6) 0.2709(3) 0.3414(5) 0.165(4) Uani 1 1 d . .
H47 H 0.5066 0.2245 0.3528 0.198 Uiso 1 1 calc R U
C48 C 0.5016(6) 0.2895(3) 0.2840(4) 0.161(3) Uani 1 1 d . .
H48 H 0.5301 0.2554 0.2551 0.193 Uiso 1 1 calc R U
C49 C 0.4772(4) 0.35859(18) 0.2649(2) 0.1001(13) Uani 1 1 d . .
H49 H 0.4914 0.3707 0.2239 0.120 Uiso 1 1 calc R U
C50 C 0.4001(3) 0.48265(13) 0.28890(11) 0.0503(6) Uani 1 1 d . .
C51 C 0.4843(3) 0.53447(13) 0.28110(11) 0.0517(6) Uani 1 1 d . .
C52 C 0.6333(3) 0.52819(17) 0.28528(14) 0.0697(8) Uani 1 1 d . .
H52A H 0.6584 0.4879 0.3106 0.084 Uiso 1 1 calc R U
H52B H 0.6600 0.5698 0.3047 0.084 Uiso 1 1 calc R U
C53 C 0.7071(4) 0.5199(3) 0.22297(19) 0.1087(13) Uani 1 1 d . .
H53A H 0.6801 0.4791 0.2034 0.163 Uiso 1 1 calc R U
H53B H 0.8023 0.5146 0.2275 0.163 Uiso 1 1 calc R U
H53C H 0.6858 0.5607 0.1985 0.163 Uiso 1 1 calc R U
C54 C 0.4073(3) 0.59850(13) 0.26336(12) 0.0549(7) Uani 1 1 d . .
H54 H 0.4437 0.6413 0.2560 0.066 Uiso 1 1 calc R U
C55 C 0.2765(3) 0.58785(12) 0.25902(11) 0.0504(6) Uani 1 1 d . .
C56 C 0.1675(3) 0.63807(13) 0.24110(12) 0.0568(7) Uani 1 1 d . .
C57 C 0.1946(4) 0.70417(14) 0.21879(14) 0.0719(8) Uani 1 1 d . .
H57 H 0.2829 0.7166 0.2158 0.086 Uiso 1 1 calc R U
C58 C 0.0948(5) 0.75100(18) 0.20129(16) 0.0921(11) Uani 1 1 d . .
H58 H 0.1159 0.7949 0.1867 0.110 Uiso 1 1 calc R U
C59 C -0.0370(5) 0.73444(19) 0.2048(2) 0.1083(14) Uani 1 1 d . .
H59 H -0.1046 0.7662 0.1916 0.130 Uiso 1 1 calc R U
C60 C -0.0669(4) 0.6696(2) 0.2284(2) 0.1139(15) Uani 1 1 d . .
H60 H -0.1558 0.6582 0.2328 0.137 Uiso 1 1 calc R U
C61 C 0.0348(4) 0.62196(16) 0.24535(18) 0.0886(11) Uani 1 1 d . .
H61 H 0.0139 0.5780 0.2600 0.106 Uiso 1 1 calc R U
C62 C 0.2202(3) 0.45822(12) 0.17000(11) 0.0504(6) Uani 1 1 d . .
C63 C 0.3283(3) 0.48850(15) 0.13974(12) 0.0631(7) Uani 1 1 d . .
H63 H 0.3858 0.5127 0.1619 0.076 Uiso 1 1 calc R U
C64 C 0.3509(3) 0.48303(16) 0.07744(14) 0.0732(8) Uani 1 1 d . .
H64 H 0.4235 0.5036 0.0579 0.088 Uiso 1 1 calc R U
C65 C 0.2680(3) 0.44769(14) 0.04390(12) 0.0622(7) Uani 1 1 d . .
C66 C 0.1626(4) 0.41574(17) 0.07346(14) 0.0742(9) Uani 1 1 d . .
H66 H 0.1071 0.3904 0.0512 0.089 Uiso 1 1 calc R U
C67 C 0.1397(3) 0.42134(15) 0.13511(13) 0.0659(8) Uani 1 1 d . .
H67 H 0.0680 0.3998 0.1543 0.079 Uiso 1 1 calc R U
C68 C 0.2006(5) 0.42059(18) -0.05488(15) 0.0967(12) Uani 1 1 d . .
H68A H 0.1988 0.3710 -0.0480 0.145 Uiso 1 1 calc R U
H68B H 0.2253 0.4293 -0.0971 0.145 Uiso 1 1 calc R U
H68C H 0.1130 0.4433 -0.0444 0.145 Uiso 1 1 calc R U
C69 C 0.7121(2) 0.87921(12) 0.29036(11) 0.0449(6) Uani 1 1 d . .
C70 C 0.6980(3) 0.88274(13) 0.22869(11) 0.0545(6) Uani 1 1 d . .
H70 H 0.6268 0.8630 0.2119 0.065 Uiso 1 1 calc R U
C71 C 0.7911(3) 0.91598(14) 0.19188(13) 0.0672(8) Uani 1 1 d . .
H71 H 0.7824 0.9180 0.1500 0.081 Uiso 1 1 calc R U
C72 C 0.8945(3) 0.94556(16) 0.21513(14) 0.0703(8) Uani 1 1 d . .
H72 H 0.9558 0.9678 0.1894 0.084 Uiso 1 1 calc R U
C73 C 0.9090(3) 0.94267(16) 0.27737(14) 0.0693(8) Uani 1 1 d . .
H73 H 0.9802 0.9628 0.2938 0.083 Uiso 1 1 calc R U
C74 C 0.8165(3) 0.90947(14) 0.31496(12) 0.0562(7) Uani 1 1 d . .
H74 H 0.8250 0.9076 0.3569 0.067 Uiso 1 1 calc R U
C75 C 0.5011(2) 0.83980(11) 0.41699(10) 0.0393(5) Uani 1 1 d . .
C76 C 0.4420(2) 0.78997(11) 0.37522(10) 0.0392(5) Uani 1 1 d . .
C77 C 0.5375(2) 0.79464(11) 0.31796(10) 0.0422(5) Uani 1 1 d . .
C78 C 0.5278(3) 0.66543(12) 0.41506(11) 0.0508(6) Uani 1 1 d . .
C79 C 0.6584(3) 0.68303(16) 0.41637(19) 0.0892(11) Uani 1 1 d . .
H79 H 0.6782 0.7287 0.4065 0.107 Uiso 1 1 calc R U
C80 C 0.7603(4) 0.6349(2) 0.4319(3) 0.1286(19) Uani 1 1 d . .
H80 H 0.8484 0.6476 0.4309 0.154 Uiso 1 1 calc R U
C81 C 0.7320(4) 0.56791(18) 0.4490(2) 0.1008(13) Uani 1 1 d . .
H81 H 0.7996 0.5359 0.4618 0.121 Uiso 1 1 calc R U
C82 C 0.6050(4) 0.54913(16) 0.44690(15) 0.0761(9) Uani 1 1 d . .
H82 H 0.5858 0.5034 0.4569 0.091 Uiso 1 1 calc R U
C83 C 0.5044(3) 0.59662(13) 0.43021(13) 0.0626(7) Uani 1 1 d . .
H83 H 0.4177 0.5824 0.4290 0.075 Uiso 1 1 calc R U
C84 C 0.4200(2) 0.71529(11) 0.39604(10) 0.0421(5) Uani 1 1 d . .
C85 C 0.2904(3) 0.70512(12) 0.39022(11) 0.0475(6) Uani 1 1 d . .
H85 H 0.2521 0.6632 0.3994 0.057 Uiso 1 1 calc R U
C86 C 0.2174(2) 0.76789(12) 0.36779(10) 0.0455(6) Uani 1 1 d . .
C87 C 0.3019(2) 0.81846(11) 0.35854(10) 0.0412(5) Uani 1 1 d . .
C88 C 0.0689(3) 0.77444(15) 0.36165(13) 0.0601(7) Uani 1 1 d . .
H88A H 0.0429 0.7328 0.3421 0.072 Uiso 1 1 calc R U
H88B H 0.0455 0.8146 0.3360 0.072 Uiso 1 1 calc R U
C89 C -0.0070(3) 0.78319(19) 0.42283(16) 0.0825(10) Uani 1 1 d . .
H89A H 0.0121 0.7423 0.4475 0.124 Uiso 1 1 calc R U
H89B H -0.1018 0.7892 0.4174 0.124 Uiso 1 1 calc R U
H89C H 0.0202 0.8237 0.4427 0.124 Uiso 1 1 calc R U
C90 C 0.2793(2) 0.89039(12) 0.33240(11) 0.0454(6) Uani 1 1 d . .
C91 C 0.2964(3) 0.90124(14) 0.27043(12) 0.0608(7) Uani 1 1 d . .
H91 H 0.3181 0.8630 0.2448 0.073 Uiso 1 1 calc R U
C92 C 0.2820(3) 0.96744(17) 0.24569(15) 0.0745(9) Uani 1 1 d . .
H92 H 0.2946 0.9736 0.2037 0.089 Uiso 1 1 calc R U
C93 C 0.2495(3) 1.02384(16) 0.28194(16) 0.0722(9) Uani 1 1 d . .
H93 H 0.2397 1.0686 0.2650 0.087 Uiso 1 1 calc R U
C94 C 0.2314(4) 1.01441(15) 0.34340(16) 0.0803(10) Uani 1 1 d . .
H94 H 0.2083 1.0529 0.3686 0.096 Uiso 1 1 calc R U
C95 C 0.2470(3) 0.94774(14) 0.36865(13) 0.0671(8) Uani 1 1 d . .
H95 H 0.2354 0.9420 0.4107 0.081 Uiso 1 1 calc R U
C96 C 0.4541(2) 0.85586(11) 0.48037(10) 0.0419(5) Uani 1 1 d . .
C97 C 0.3422(3) 0.82855(14) 0.50876(11) 0.0517(6) Uani 1 1 d . .
H97 H 0.2949 0.7980 0.4874 0.062 Uiso 1 1 calc R U
C98 C 0.2991(3) 0.84538(15) 0.56783(12) 0.0577(7) Uani 1 1 d . .
H98 H 0.2231 0.8265 0.5859 0.069 Uiso 1 1 calc R U
C99 C 0.3687(3) 0.89049(13) 0.60066(11) 0.0505(6) Uani 1 1 d . .
C100 C 0.4799(3) 0.91862(15) 0.57282(12) 0.0650(8) Uani 1 1 d . .
H100 H 0.5270 0.9493 0.5942 0.078 Uiso 1 1 calc R U
C101 C 0.5214(3) 0.90154(14) 0.51390(12) 0.0599(7) Uani 1 1 d . .
H101 H 0.5967 0.9210 0.4957 0.072 Uiso 1 1 calc R U
C102 C 0.3996(4) 0.94010(18) 0.69753(14) 0.0814(9) Uani 1 1 d . .
H10A H 0.4791 0.9108 0.7057 0.122 Uiso 1 1 calc R U
H10B H 0.3488 0.9516 0.7353 0.122 Uiso 1 1 calc R U
H10C H 0.4248 0.9825 0.6775 0.122 Uiso 1 1 calc R U
N1 N 0.61652(19) 0.84799(10) 0.33016(8) 0.0442(5) Uani 1 1 d . .
N2 N 0.5950(2) 0.87288(10) 0.38965(8) 0.0444(5) Uani 1 1 d . .
N3 N 0.0896(2) 0.45278(10) 0.32520(9) 0.0491(5) Uani 1 1 d . .
N4 N 0.0991(2) 0.43251(10) 0.26414(9) 0.0495(5) Uani 1 1 d . .
N5 N 0.2401(2) 0.20182(10) 0.01933(8) 0.0438(5) Uani 1 1 d . .
N6 N 0.2334(2) 0.21553(10) 0.08215(9) 0.0464(5) Uani 1 1 d . .
O1 O 0.3198(2) 0.90374(11) 0.65916(9) 0.0736(6) Uani 1 1 d . .
O2 O 0.54162(19) 0.76076(9) 0.27161(8) 0.0580(5) Uani 1 1 d . .
O3 O 0.1765(2) 0.53530(10) 0.38432(9) 0.0680(5) Uani 1 1 d . .
O4 O 0.2958(2) 0.44735(11) -0.01813(9) 0.0805(6) Uani 1 1 d . .
O5 O 0.1451(2) 0.12866(10) -0.04585(8) 0.0638(5) Uani 1 1 d . .
O6 O 0.0252(2) 0.19102(12) 0.36216(8) 0.0757(6) Uani 1 1 d . .

loop_
_atom_site_aniso_label
_atom_site_aniso_U_11
_atom_site_aniso_U_22
_atom_site_aniso_U_33
_atom_site_aniso_U_23
_atom_site_aniso_U_13
_atom_site_aniso_U_12
C1 0.0487(14) 0.0400(12) 0.0441(14) 0.0029(10) 0.0016(11) -0.0080(10)
C2 0.0568(17) 0.0771(19) 0.0625(18) 0.0076(14) -0.0025(13) -0.0232(15)
C3 0.068(2) 0.103(3) 0.085(3) 0.0044(19) 0.0058(17) -0.0413(19)
C4 0.085(2) 0.082(2) 0.085(3) -0.0014(18) 0.0343(19) -0.0321(19)
C5 0.100(2) 0.0604(17) 0.0525(17) 0.0048(13) 0.0187(16) -0.0149(17)
C6 0.0722(19) 0.0537(15) 0.0512(16) 0.0055(12) 0.0064(13) -0.0163(13)
C7 0.0564(15) 0.0459(13) 0.0381(14) 0.0012(10) -0.0039(11) -0.0157(11)
C8 0.0518(14) 0.0441(12) 0.0382(13) 0.0026(10) -0.0040(10) -0.0157(11)
C9 0.0530(15) 0.0427(12) 0.0315(12) 0.0007(9) -0.0029(10) -0.0144(11)
C10 0.0579(16) 0.0432(12) 0.0391(13) 0.0024(10) -0.0017(11) -0.0194(11)
C11 0.0521(15) 0.0534(14) 0.0381(13) -0.0012(10) -0.0049(11) -0.0137(11)
C12 0.0526(15) 0.0465(13) 0.0478(14) 0.0009(11) -0.0084(11) -0.0099(11)
C13 0.0536(16) 0.0634(16) 0.0631(18) 0.0034(13) -0.0075(13) -0.0143(13)
C14 0.066(2) 0.130(3) 0.084(3) -0.027(2) 0.0053(18) -0.011(2)
C15 0.0564(15) 0.0477(13) 0.0367(13) 0.0015(10) -0.0001(11) -0.0120(11)
C16 0.0597(17) 0.0486(14) 0.0659(18) 0.0071(12) -0.0039(13) -0.0138(13)
C17 0.0555(17) 0.0696(19) 0.075(2) 0.0036(15) -0.0028(14) -0.0091(14)
C18 0.067(2) 0.0599(17) 0.073(2) 0.0003(14) -0.0032(15) 0.0112(14)
C19 0.080(2) 0.0473(15) 0.0700(19) 0.0005(13) 0.0041(15) -0.0044(15)
C20 0.0618(17) 0.0471(14) 0.0525(16) -0.0017(11) 0.0027(12) -0.0119(12)
C21 0.0572(17) 0.0475(15) 0.090(2) 0.0010(15) -0.0237(15) -0.0107(12)
C22 0.120(3) 0.070(2) 0.127(3) -0.029(2) -0.035(3) 0.013(2)
C23 0.161(5) 0.085(3) 0.216(7) -0.058(4) -0.081(5) 0.036(3)
C24 0.152(5) 0.054(3) 0.319(11) 0.004(4) -0.136(6) -0.009(3)
C25 0.117(4) 0.084(3) 0.206(6) 0.064(4) -0.079(4) -0.041(3)
C26 0.078(2) 0.070(2) 0.128(3) 0.044(2) -0.033(2) -0.0196(17)
C27 0.0505(14) 0.0394(12) 0.0417(13) 0.0016(10) -0.0058(11) -0.0095(10)
C28 0.0549(15) 0.0438(12) 0.0387(13) -0.0014(10) -0.0028(11) -0.0093(11)
C29 0.0702(18) 0.0625(16) 0.0512(16) 0.0005(12) 0.0005(13) -0.0308(14)
C30 0.083(2) 0.0685(17) 0.0445(16) -0.0129(12) -0.0027(14) -0.0309(15)
C31 0.0637(17) 0.0605(15) 0.0407(15) -0.0078(11) 0.0053(12) -0.0053(13)
C32 0.0560(16) 0.0716(17) 0.0500(16) -0.0002(13) 0.0106(12) -0.0183(13)
C33 0.0521(15) 0.0644(16) 0.0468(15) -0.0048(12) 0.0003(12) -0.0197(12)
C34 0.120(3) 0.091(2) 0.0465(18) -0.0147(16) -0.0014(17) -0.021(2)
C35 0.0460(14) 0.0449(13) 0.0540(16) 0.0090(11) 0.0025(11) -0.0043(11)
C36 0.0729(19) 0.0555(15) 0.0529(17) 0.0009(12) 0.0064(14) -0.0142(13)
C37 0.090(2) 0.0627(17) 0.0578(18) 0.0072(14) 0.0214(16) -0.0035(16)
C38 0.068(2) 0.082(2) 0.077(2) 0.0207(17) 0.0153(17) -0.0187(17)
C39 0.062(2) 0.107(3) 0.096(3) 0.021(2) -0.0070(18) -0.0414(19)
C40 0.0594(17) 0.0818(19) 0.0604(18) 0.0134(15) -0.0092(14) -0.0253(15)
C41 0.0494(15) 0.0489(13) 0.0432(14) -0.0025(11) -0.0008(11) -0.0122(11)
C42 0.0505(14) 0.0451(13) 0.0423(13) 0.0005(10) -0.0003(11) -0.0126(11)
C43 0.0508(14) 0.0421(12) 0.0468(14) 0.0058(10) -0.0027(11) -0.0110(11)
C44 0.0495(16) 0.0551(16) 0.093(2) 0.0154(15) -0.0182(15) -0.0143(13)
C45 0.078(2) 0.100(3) 0.105(3) 0.052(2) -0.020(2) -0.0164(19)
C46 0.103(3) 0.124(4) 0.170(5) 0.089(4) -0.048(3) -0.037(3)
C47 0.122(4) 0.082(3) 0.305(11) 0.062(5) -0.116(6) -0.025(3)
C48 0.147(5) 0.067(3) 0.276(9) -0.024(4) -0.105(6) 0.019(3)
C49 0.106(3) 0.061(2) 0.136(4) -0.015(2) -0.038(3) 0.0094(19)
C50 0.0490(15) 0.0511(14) 0.0519(15) 0.0033(11) -0.0029(11) -0.0124(11)
C51 0.0531(15) 0.0582(15) 0.0455(14) -0.0009(11) 0.0003(11) -0.0171(12)
C52 0.0574(18) 0.0769(19) 0.077(2) 0.0000(15) -0.0038(15) -0.0209(15)
C53 0.072(2) 0.155(4) 0.100(3) -0.018(3) 0.016(2) -0.033(2)
C54 0.0655(18) 0.0501(14) 0.0512(15) 0.0005(11) 0.0001(12) -0.0219(13)
C55 0.0609(17) 0.0426(13) 0.0487(14) -0.0004(10) -0.0016(12) -0.0110(11)
C56 0.0687(18) 0.0487(14) 0.0538(16) -0.0049(11) -0.0072(13) -0.0058(13)
C57 0.093(2) 0.0536(16) 0.0659(19) 0.0086(14) 0.0134(16) -0.0020(16)
C58 0.132(4) 0.062(2) 0.079(2) 0.0147(17) -0.006(2) 0.011(2)
C59 0.129(4) 0.067(2) 0.131(4) 0.002(2) -0.057(3) 0.020(2)
C60 0.090(3) 0.071(2) 0.187(5) 0.002(3) -0.057(3) -0.003(2)
C61 0.083(2) 0.0523(17) 0.135(3) 0.0058(18) -0.039(2) -0.0085(16)
C62 0.0658(17) 0.0445(13) 0.0417(14) -0.0016(10) -0.0033(12) -0.0094(12)
C63 0.0731(19) 0.0728(18) 0.0457(16) -0.0035(13) 0.0032(13) -0.0249(15)
C64 0.086(2) 0.076(2) 0.0580(19) -0.0019(15) 0.0104(16) -0.0209(17)
C65 0.088(2) 0.0536(15) 0.0426(15) 0.0000(12) 0.0048(14) 0.0038(14)
C66 0.098(2) 0.0751(19) 0.0539(19) -0.0047(14) -0.0141(16) -0.0254(18)
C67 0.074(2) 0.0730(18) 0.0543(18) -0.0013(14) 0.0007(14) -0.0298(15)
C68 0.161(4) 0.078(2) 0.0498(19) -0.0096(16) -0.004(2) -0.006(2)
C69 0.0456(14) 0.0424(12) 0.0451(14) 0.0054(10) 0.0104(11) -0.0063(10)
C70 0.0721(18) 0.0521(14) 0.0398(14) -0.0040(11) 0.0070(12) -0.0167(13)
C71 0.100(2) 0.0573(16) 0.0436(16) 0.0021(12) 0.0157(15) -0.0184(16)
C72 0.077(2) 0.0697(18) 0.063(2) 0.0079(14) 0.0275(16) -0.0217(16)
C73 0.0523(17) 0.083(2) 0.074(2) 0.0155(16) 0.0014(14) -0.0213(15)
C74 0.0501(15) 0.0754(17) 0.0449(15) 0.0130(12) -0.0043(12) -0.0162(13)
C75 0.0406(13) 0.0381(11) 0.0401(13) 0.0039(9) -0.0041(10) -0.0073(10)
C76 0.0425(13) 0.0394(11) 0.0363(12) 0.0031(9) -0.0010(10) -0.0074(10)
C77 0.0473(14) 0.0403(12) 0.0393(13) 0.0000(10) 0.0005(10) -0.0079(10)
C78 0.0600(16) 0.0445(13) 0.0481(15) 0.0022(11) -0.0042(12) -0.0054(12)
C79 0.070(2) 0.0511(16) 0.152(3) 0.0230(19) -0.042(2) -0.0137(15)
C80 0.083(3) 0.077(2) 0.232(6) 0.023(3) -0.063(3) -0.003(2)
C81 0.103(3) 0.0573(19) 0.144(4) 0.015(2) -0.050(3) 0.0137(19)
C82 0.095(3) 0.0527(16) 0.079(2) 0.0163(15) -0.0013(18) -0.0007(17)
C83 0.0710(19) 0.0493(15) 0.0664(18) 0.0106(13) 0.0036(14) -0.0066(13)
C84 0.0530(15) 0.0392(12) 0.0350(12) 0.0006(9) -0.0030(10) -0.0101(10)
C85 0.0571(16) 0.0426(12) 0.0449(14) 0.0049(10) -0.0006(11) -0.0196(11)
C86 0.0483(14) 0.0520(13) 0.0370(13) -0.0006(10) -0.0007(10) -0.0104(11)
C87 0.0449(13) 0.0446(12) 0.0344(12) 0.0029(9) -0.0018(10) -0.0072(10)
C88 0.0482(16) 0.0683(17) 0.0657(18) 0.0033(14) -0.0076(13) -0.0128(13)
C89 0.0578(19) 0.102(3) 0.087(2) 0.0062(19) 0.0056(17) -0.0103(17)
C90 0.0438(13) 0.0442(13) 0.0493(14) 0.0037(10) -0.0071(11) -0.0069(10)
C91 0.079(2) 0.0598(16) 0.0431(15) 0.0084(12) -0.0041(13) -0.0025(14)
C92 0.087(2) 0.074(2) 0.0620(19) 0.0234(16) -0.0055(16) -0.0027(17)
C93 0.071(2) 0.0581(17) 0.089(2) 0.0272(17) -0.0184(17) -0.0085(15)
C94 0.106(3) 0.0473(16) 0.087(2) -0.0064(15) -0.0180(19) 0.0071(16)
C95 0.091(2) 0.0547(16) 0.0536(17) -0.0009(13) -0.0068(15) 0.0064(15)
C96 0.0489(14) 0.0438(12) 0.0338(12) 0.0025(9) -0.0019(10) -0.0085(10)
C97 0.0552(15) 0.0624(15) 0.0400(14) 0.0005(11) -0.0027(11) -0.0216(12)
C98 0.0550(16) 0.0741(17) 0.0446(15) -0.0024(12) 0.0100(12) -0.0192(13)
C99 0.0599(16) 0.0544(14) 0.0364(14) -0.0012(11) 0.0041(11) -0.0052(12)
C100 0.081(2) 0.0715(18) 0.0458(16) -0.0126(13) 0.0036(14) -0.0330(15)
C101 0.0651(18) 0.0690(17) 0.0486(16) -0.0060(12) 0.0075(13) -0.0331(14)
C102 0.105(3) 0.088(2) 0.0510(18) -0.0201(16) -0.0013(17) -0.0066(19)
N1 0.0494(12) 0.0461(11) 0.0375(11) 0.0013(8) 0.0056(9) -0.0131(9)
N2 0.0484(12) 0.0490(11) 0.0366(11) 0.0014(8) 0.0012(9) -0.0122(9)
N3 0.0520(12) 0.0508(11) 0.0458(12) 0.0004(9) 0.0008(9) -0.0150(9)
N4 0.0536(13) 0.0520(12) 0.0444(12) 0.0010(9) -0.0031(9) -0.0145(10)
N5 0.0509(12) 0.0461(10) 0.0360(11) 0.0022(8) -0.0005(8) -0.0156(9)
N6 0.0552(12) 0.0484(11) 0.0376(11) 0.0015(8) -0.0040(9) -0.0161(9)
O1 0.0806(14) 0.0918(15) 0.0476(12) -0.0155(10) 0.0120(10) -0.0144(11)
O2 0.0739(13) 0.0556(10) 0.0459(10) -0.0087(8) 0.0064(9) -0.0215(9)
O3 0.0796(14) 0.0722(12) 0.0552(12) -0.0087(10) 0.0024(10) -0.0293(10)
O4 0.1178(19) 0.0746(13) 0.0468(12) -0.0019(10) 0.0068(11) -0.0044(12)
O5 0.0834(14) 0.0728(12) 0.0397(10) -0.0048(9) -0.0014(9) -0.0349(10)
O6 0.0879(15) 0.0982(15) 0.0419(11) -0.0104(10) 0.0101(10) -0.0244(12)

loop_
_atom_type_symbol
_atom_type_description
_atom_type_scat_dispersion_real
_atom_type_scat_dispersion_imag
_atom_type_scat_source
C C 0.0033 0.0016 'International Tables Vol C Tables 4.2.6.8 and 6.1.1.4'
H H 0.0000 0.0000 'International Tables Vol C Tables 4.2.6.8 and 6.1.1.4'
N N 0.0061 0.0033 'International Tables Vol C Tables 4.2.6.8 and 6.1.1.4'
O O 0.0106 0.0060 'International Tables Vol C Tables 4.2.6.8 and 6.1.1.4'

loop_
_geom_angle_atom_site_label_1
_geom_angle_atom_site_label_2
_geom_angle_atom_site_label_3
_geom_angle
C6 C1 C2 120.0(2)
C6 C1 N5 121.0(2)
C2 C1 N5 119.0(2)
C3 C2 C1 119.1(3)
C3 C2 H2 120.5
C1 C2 H2 120.5
C2 C3 C4 121.3(3)
C2 C3 H3 119.4
C4 C3 H3 119.4
C5 C4 C3 119.5(3)
C5 C4 H4 120.2
C3 C4 H4 120.2
C4 C5 C6 120.3(3)
C4 C5 H5 119.9
C6 C5 H5 119.9
C1 C6 C5 119.8(3)
C1 C6 H6 120.1
C5 C6 H6 120.1
O5 C7 N5 126.8(2)
O5 C7 C8 127.3(2)
N5 C7 C8 105.92(19)
C27 C8 C12 110.7(2)
C27 C8 C9 120.22(18)
C12 C8 C9 103.46(18)
C27 C8 C7 100.15(18)
C12 C8 C7 109.52(19)
C9 C8 C7 112.72(19)
C10 C9 C15 129.0(2)
C10 C9 C8 107.0(2)
C15 C9 C8 123.8(2)
C9 C10 C11 112.2(2)
C9 C10 H10 123.9
C11 C10 H10 123.9
C12 C11 C10 108.4(2)
C12 C11 C13 126.7(2)
C10 C11 C13 124.8(2)
C11 C12 C21 128.6(2)
C11 C12 C8 108.9(2)
C21 C12 C8 122.5(2)
C11 C13 C14 112.4(2)
C11 C13 H13A 109.1
C14 C13 H13A 109.1
C11 C13 H13B 109.1
C14 C13 H13B 109.1
H13A C13 H13B 107.8
C13 C14 H14A 109.5
C13 C14 H14B 109.5
H14A C14 H14B 109.5
C13 C14 H14C 109.5
H14A C14 H14C 109.5
H14B C14 H14C 109.5
C16 C15 C20 116.3(2)
C16 C15 C9 122.9(2)
C20 C15 C9 120.7(2)
C17 C16 C15 121.6(2)
C17 C16 H16 119.2
C15 C16 H16 119.2
C18 C17 C16 120.9(3)
C18 C17 H17 119.6
C16 C17 H17 119.6
C17 C18 C19 118.9(3)
C17 C18 H18 120.5
C19 C18 H18 120.5
C18 C19 C20 121.1(3)
C18 C19 H19 119.4
C20 C19 H19 119.4
C19 C20 C15 121.2(3)
C19 C20 H20 119.4
C15 C20 H20 119.4
C26 C21 C22 118.9(3)
C26 C21 C12 120.6(3)
C22 C21 C12 120.4(3)
C23 C22 C21 119.1(5)
C23 C22 H22 120.4
C21 C22 H22 120.4
C24 C23 C22 121.3(6)
C24 C23 H23 119.3
C22 C23 H23 119.3
C25 C24 C23 121.0(5)
C25 C24 H24 119.5
C23 C24 H24 119.5
C24 C25 C26 118.7(5)
C24 C25 H25 120.6
C26 C25 H25 120.6
C21 C26 C25 120.8(5)
C21 C26 H26 119.6
C25 C26 H26 119.6
N6 C27 C28 121.1(2)
N6 C27 C8 112.4(2)
C28 C27 C8 126.3(2)
C29 C28 C33 117.1(2)
C29 C28 C27 120.4(2)
C33 C28 C27 122.5(2)
C30 C29 C28 121.5(2)
C30 C29 H29 119.2
C28 C29 H29 119.2
C29 C30 C31 120.0(2)
C29 C30 H30 120.0
C31 C30 H30 120.0
O6 C31 C32 115.8(2)
O6 C31 C30 124.6(2)
C32 C31 C30 119.6(2)
C33 C32 C31 120.0(2)
C33 C32 H32 120.0
C31 C32 H32 120.0
C32 C33 C28 121.7(2)
C32 C33 H33 119.1
C28 C33 H33 119.1
O6 C34 H34A 109.5
O6 C34 H34B 109.5
H34A C34 H34B 109.5
O6 C34 H34C 109.5
H34A C34 H34C 109.5
H34B C34 H34C 109.5
C36 C35 C40 120.0(2)
C36 C35 N3 121.0(2)
C40 C35 N3 119.0(2)
C35 C36 C37 119.8(3)
C35 C36 H36 120.1
C37 C36 H36 120.1
C38 C37 C36 120.3(3)
C38 C37 H37 119.9
C36 C37 H37 119.9
C39 C38 C37 119.6(3)
C39 C38 H38 120.2
C37 C38 H38 120.2
C38 C39 C40 121.2(3)
C38 C39 H39 119.4
C40 C39 H39 119.4
C39 C40 C35 119.2(3)
C39 C40 H40 120.4
C35 C40 H40 120.4
O3 C41 N3 127.5(2)
O3 C41 C42 128.0(2)
N3 C41 C42 104.5(2)
C43 C42 C55 119.9(2)
C43 C42 C50 112.0(2)
C55 C42 C50 103.30(19)
C43 C42 C41 100.60(18)
C55 C42 C41 114.0(2)
C50 C42 C41 106.71(19)
N4 C43 C62 121.2(2)
N4 C43 C42 112.7(2)
C62 C43 C42 126.1(2)
C45 C44 C49 118.5(3)
C45 C44 C50 120.4(3)
C49 C44 C50 121.1(3)
C44 C45 C46 120.3(5)
C44 C45 H45 119.9
C46 C45 H45 119.9
C47 C46 C45 119.4(5)
C47 C46 H46 120.3
C45 C46 H46 120.3
C48 C47 C46 120.6(5)
C48 C47 H47 119.7
C46 C47 H47 119.7
C47 C48 C49 122.1(6)
C47 C48 H48 118.9
C49 C48 H48 118.9
C44 C49 C48 119.2(5)
C44 C49 H49 120.4
C48 C49 H49 120.4
C51 C50 C44 128.6(2)
C51 C50 C42 108.8(2)
C44 C50 C42 122.6(2)
C50 C51 C54 108.7(2)
C50 C51 C52 127.1(3)
C54 C51 C52 124.1(2)
C51 C52 C53 111.7(3)
C51 C52 H52A 109.3
C53 C52 H52A 109.3
C51 C52 H52B 109.3
C53 C52 H52B 109.3
H52A C52 H52B 107.9
C52 C53 H53A 109.5
C52 C53 H53B 109.5
H53A C53 H53B 109.5
C52 C53 H53C 109.5
H53A C53 H53C 109.5
H53B C53 H53C 109.5
C55 C54 C51 111.4(2)
C55 C54 H54 124.3
C51 C54 H54 124.3
C54 C55 C56 128.3(2)
C54 C55 C42 107.7(2)
C56 C55 C42 123.9(2)
C61 C56 C57 117.5(3)
C61 C56 C55 121.9(2)
C57 C56 C55 120.7(3)
C58 C57 C56 121.4(3)
C58 C57 H57 119.3
C56 C57 H57 119.3
C57 C58 C59 121.0(3)
C57 C58 H58 119.5
C59 C58 H58 119.5
C58 C59 C60 118.7(3)
C58 C59 H59 120.7
C60 C59 H59 120.7
C61 C60 C59 120.0(4)
C61 C60 H60 120.0
C59 C60 H60 120.0
C60 C61 C56 121.4(3)
C60 C61 H61 119.3
C56 C61 H61 119.3
C67 C62 C63 117.3(2)
C67 C62 C43 121.0(2)
C63 C62 C43 121.7(2)
C64 C63 C62 120.7(3)
C64 C63 H63 119.7
C62 C63 H63 119.7
C65 C64 C63 120.8(3)
C65 C64 H64 119.6
C63 C64 H64 119.6
C64 C65 O4 116.5(3)
C64 C65 C66 119.2(3)
O4 C65 C66 124.3(3)
C67 C66 C65 120.1(3)
C67 C66 H66 120.0
C65 C66 H66 120.0
C66 C67 C62 121.9(3)
C66 C67 H67 119.1
C62 C67 H67 119.1
O4 C68 H68A 109.5
O4 C68 H68B 109.5
H68A C68 H68B 109.5
O4 C68 H68C 109.5
H68A C68 H68C 109.5
H68B C68 H68C 109.5
C70 C69 C74 120.2(2)
C70 C69 N1 121.0(2)
C74 C69 N1 118.7(2)
C69 C70 C71 119.0(3)
C69 C70 H70 120.5
C71 C70 H70 120.5
C72 C71 C70 121.7(3)
C72 C71 H71 119.2
C70 C71 H71 119.2
C71 C72 C73 119.8(2)
C71 C72 H72 120.1
C73 C72 H72 120.1
C72 C73 C74 119.3(3)
C72 C73 H73 120.3
C74 C73 H73 120.3
C69 C74 C73 120.1(3)
C69 C74 H74 120.0
C73 C74 H74 120.0
N2 C75 C96 120.9(2)
N2 C75 C76 112.47(19)
C96 C75 C76 126.39(19)
C75 C76 C84 120.31(18)
C75 C76 C87 110.94(18)
C84 C76 C87 102.80(17)
C75 C76 C77 100.72(17)
C84 C76 C77 114.15(18)
C87 C76 C77 107.63(17)
O2 C77 N1 127.1(2)
O2 C77 C76 128.4(2)
N1 C77 C76 104.48(18)
C79 C78 C83 116.6(3)
C79 C78 C84 122.1(2)
C83 C78 C84 121.3(2)
C80 C79 C78 121.7(3)
C80 C79 H79 119.1
C78 C79 H79 119.1
C79 C80 C81 119.9(4)
C79 C80 H80 120.0
C81 C80 H80 120.0
C82 C81 C80 119.3(3)
C82 C81 H81 120.4
C80 C81 H81 120.4
C81 C82 C83 120.6(3)
C81 C82 H82 119.7
C83 C82 H82 119.7
C82 C83 C78 121.8(3)
C82 C83 H83 119.1
C78 C83 H83 119.1
C85 C84 C78 128.8(2)
C85 C84 C76 107.66(19)
C78 C84 C76 123.4(2)
C84 C85 C86 111.4(2)
C84 C85 H85 124.3
C86 C85 H85 124.3
C87 C86 C85 109.3(2)
C87 C86 C88 126.9(2)
C85 C86 C88 123.7(2)
C86 C87 C90 130.4(2)
C86 C87 C76 108.84(19)
C90 C87 C76 120.67(18)
C86 C88 C89 111.2(2)
C86 C88 H88A 109.4
C89 C88 H88A 109.4
C86 C88 H88B 109.4
C89 C88 H88B 109.4
H88A C88 H88B 108.0
C88 C89 H89A 109.5
C88 C89 H89B 109.5
H89A C89 H89B 109.5
C88 C89 H89C 109.5
H89A C89 H89C 109.5
H89B C89 H89C 109.5
C95 C90 C91 117.8(2)
C95 C90 C87 121.8(2)
C91 C90 C87 120.3(2)
C92 C91 C90 121.2(3)
C92 C91 H91 119.4
C90 C91 H91 119.4
C93 C92 C91 120.5(3)
C93 C92 H92 119.7
C91 C92 H92 119.7
C92 C93 C94 119.4(3)
C92 C93 H93 120.3
C94 C93 H93 120.3
C93 C94 C95 120.3(3)
C93 C94 H94 119.8
C95 C94 H94 119.8
C90 C95 C94 120.7(3)
C90 C95 H95 119.6
C94 C95 H95 119.6
C97 C96 C101 117.3(2)
C97 C96 C75 122.8(2)
C101 C96 C75 119.9(2)
C98 C97 C96 121.5(2)
C98 C97 H97 119.2
C96 C97 H97 119.2
C97 C98 C99 120.1(2)
C97 C98 H98 119.9
C99 C98 H98 119.9
O1 C99 C100 124.7(2)
O1 C99 C98 116.3(2)
C100 C99 C98 119.0(2)
C101 C100 C99 120.2(2)
C101 C100 H100 119.9
C99 C100 H100 119.9
C100 C101 C96 121.8(2)
C100 C101 H101 119.1
C96 C101 H101 119.1
O1 C102 H10A 109.5
O1 C102 H10B 109.5
H10A C102 H10B 109.5
O1 C102 H10C 109.5
H10A C102 H10C 109.5
H10B C102 H10C 109.5
C77 N1 N2 113.30(17)
C77 N1 C69 128.3(2)
N2 N1 C69 118.40(18)
C75 N2 N1 108.36(18)
C41 N3 N4 113.32(19)
C41 N3 C35 128.3(2)
N4 N3 C35 118.32(19)
C43 N4 N3 108.21(19)
C7 N5 N6 112.67(18)
C7 N5 C1 128.8(2)
N6 N5 C1 118.50(18)
C27 N6 N5 108.47(18)
C99 O1 C102 118.1(2)
C65 O4 C68 117.8(3)
C31 O6 C34 117.7(2)

loop_
_geom_bond_atom_site_label_1
_geom_bond_atom_site_label_2
_geom_bond_distance
C1 C6 1.372(3)
C1 C2 1.379(3)
C1 N5 1.425(3)
C2 C3 1.369(4)
C2 H2 0.9300
C3 C4 1.369(5)
C3 H3 0.9300
C4 C5 1.359(5)
C4 H4 0.9300
C5 C6 1.384(4)
C5 H5 0.9300
C6 H6 0.9300
C7 O5 1.222(3)
C7 N5 1.363(3)
C7 C8 1.524(3)
C8 C27 1.519(3)
C8 C12 1.521(3)
C8 C9 1.522(3)
C9 C10 1.343(3)
C9 C15 1.457(3)
C10 C11 1.453(3)
C10 H10 0.9300
C11 C12 1.353(3)
C11 C13 1.486(4)
C12 C21 1.482(3)
C13 C14 1.519(4)
C13 H13A 0.9700
C13 H13B 0.9700
C14 H14A 0.9600
C14 H14B 0.9600
C14 H14C 0.9600
C15 C16 1.397(4)
C15 C20 1.399(3)
C16 C17 1.375(4)
C16 H16 0.9300
C17 C18 1.364(4)
C17 H17 0.9300
C18 C19 1.369(4)
C18 H18 0.9300
C19 C20 1.375(4)
C19 H19 0.9300
C20 H20 0.9300
C21 C26 1.376(4)
C21 C22 1.381(5)
C22 C23 1.376(7)
C22 H22 0.9300
C23 C24 1.350(10)
C23 H23 0.9300
C24 C25 1.349(9)
C24 H24 0.9300
C25 C26 1.396(6)
C25 H25 0.9300
C26 H26 0.9300
C27 N6 1.280(3)
C27 C28 1.464(3)
C28 C29 1.387(3)
C28 C33 1.390(3)
C29 C30 1.373(4)
C29 H29 0.9300
C30 C31 1.378(4)
C30 H30 0.9300
C31 O6 1.368(3)
C31 C32 1.374(4)
C32 C33 1.370(4)
C32 H32 0.9300
C33 H33 0.9300
C34 O6 1.417(4)
C34 H34A 0.9600
C34 H34B 0.9600
C34 H34C 0.9600
C35 C36 1.372(4)
C35 C40 1.382(4)
C35 N3 1.426(3)
C36 C37 1.384(4)
C36 H36 0.9300
C37 C38 1.369(4)
C37 H37 0.9300
C38 C39 1.360(5)
C38 H38 0.9300
C39 C40 1.378(4)
C39 H39 0.9300
C40 H40 0.9300
C41 O3 1.207(3)
C41 N3 1.369(3)
C41 C42 1.537(3)
C42 C43 1.503(3)
C42 C55 1.512(3)
C42 C50 1.526(4)
C43 N4 1.283(3)
C43 C62 1.459(3)
C44 C45 1.376(5)
C44 C49 1.379(5)
C44 C50 1.474(4)
C45 C46 1.397(6)
C45 H45 0.9300
C46 C47 1.358(9)
C46 H46 0.9300
C47 C48 1.309(10)
C47 H47 0.9300
C48 C49 1.388(7)
C48 H48 0.9300
C49 H49 0.9300
C50 C51 1.352(3)
C51 C54 1.456(4)
C51 C52 1.492(4)
C52 C53 1.514(5)
C52 H52A 0.9700
C52 H52B 0.9700
C53 H53A 0.9600
C53 H53B 0.9600
C53 H53C 0.9600
C54 C55 1.348(4)
C54 H54 0.9300
C55 C56 1.464(4)
C56 C61 1.381(4)
C56 C57 1.390(4)
C57 C58 1.357(5)
C57 H57 0.9300
C58 C59 1.376(6)
C58 H58 0.9300
C59 C60 1.385(6)
C59 H59 0.9300
C60 C61 1.377(5)
C60 H60 0.9300
C61 H61 0.9300
C62 C67 1.384(4)
C62 C63 1.392(4)
C63 C64 1.375(4)
C63 H63 0.9300
C64 C65 1.366(4)
C64 H64 0.9300
C65 O4 1.371(3)
C65 C66 1.381(4)
C66 C67 1.361(4)
C66 H66 0.9300
C67 H67 0.9300
C68 O4 1.417(4)
C68 H68A 0.9600
C68 H68B 0.9600
C68 H68C 0.9600
C69 C70 1.371(3)
C69 C74 1.376(3)
C69 N1 1.414(3)
C70 C71 1.380(4)
C70 H70 0.9300
C71 C72 1.348(4)
C71 H71 0.9300
C72 C73 1.384(4)
C72 H72 0.9300
C73 C74 1.385(4)
C73 H73 0.9300
C74 H74 0.9300
C75 N2 1.284(3)
C75 C96 1.466(3)
C75 C76 1.510(3)
C76 C84 1.522(3)
C76 C87 1.527(3)
C76 C77 1.532(3)
C77 O2 1.209(3)
C77 N1 1.378(3)
C78 C79 1.375(4)
C78 C83 1.387(3)
C78 C84 1.459(3)
C79 C80 1.375(5)
C79 H79 0.9300
C80 C81 1.376(5)
C80 H80 0.9300
C81 C82 1.350(5)
C81 H81 0.9300
C82 C83 1.365(4)
C82 H82 0.9300
C83 H83 0.9300
C84 C85 1.339(3)
C85 C86 1.452(3)
C85 H85 0.9300
C86 C87 1.338(3)
C86 C88 1.494(3)
C87 C90 1.490(3)
C88 C89 1.501(4)
C88 H88A 0.9700
C88 H88B 0.9700
C89 H89A 0.9600
C89 H89B 0.9600
C89 H89C 0.9600
C90 C95 1.366(4)
C90 C91 1.375(3)
C91 C92 1.372(4)
C91 H91 0.9300
C92 C93 1.352(5)
C92 H92 0.9300
C93 C94 1.361(5)
C93 H93 0.9300
C94 C95 1.385(4)
C94 H94 0.9300
C95 H95 0.9300
C96 C97 1.380(3)
C96 C101 1.390(3)
C97 C98 1.372(3)
C97 H97 0.9300
C98 C99 1.387(4)
C98 H98 0.9300
C99 O1 1.362(3)
C99 C100 1.377(4)
C100 C101 1.366(4)
C100 H100 0.9300
C101 H101 0.9300
C102 O1 1.421(4)
C102 H10A 0.9600
C102 H10B 0.9600
C102 H10C 0.9600
N1 N2 1.392(3)
N3 N4 1.394(3)
N5 N6 1.403(3)

loop_
_geom_torsion_atom_site_label_1
_geom_torsion_atom_site_label_2
_geom_torsion_atom_site_label_3
_geom_torsion_atom_site_label_4
_geom_torsion
C6 C1 C2 C3 -1.2(4)
N5 C1 C2 C3 -179.6(3)
C1 C2 C3 C4 1.2(5)
C2 C3 C4 C5 -1.6(6)
C3 C4 C5 C6 1.9(5)
C2 C1 C6 C5 1.6(4)
N5 C1 C6 C5 179.9(2)
C4 C5 C6 C1 -1.9(5)
O5 C7 C8 C27 174.8(3)
N5 C7 C8 C27 -5.9(2)
O5 C7 C8 C12 -68.8(3)
N5 C7 C8 C12 110.5(2)
O5 C7 C8 C9 45.8(3)
N5 C7 C8 C9 -134.9(2)
C27 C8 C9 C10 126.6(2)
C12 C8 C9 C10 2.5(2)
C7 C8 C9 C10 -115.7(2)
C27 C8 C9 C15 -58.7(3)
C12 C8 C9 C15 177.2(2)
C7 C8 C9 C15 59.0(3)
C15 C9 C10 C11 -177.5(2)
C8 C9 C10 C11 -3.2(3)
C9 C10 C11 C12 2.6(3)
C9 C10 C11 C13 -174.2(2)
C10 C11 C12 C21 177.3(3)
C13 C11 C12 C21 -5.9(4)
C10 C11 C12 C8 -0.8(3)
C13 C11 C12 C8 176.0(2)
C27 C8 C12 C11 -131.1(2)
C9 C8 C12 C11 -1.0(2)
C7 C8 C12 C11 119.4(2)
C27 C8 C12 C21 50.7(3)
C9 C8 C12 C21 -179.3(2)
C7 C8 C12 C21 -58.9(3)
C12 C11 C13 C14 -99.2(3)
C10 C11 C13 C14 77.0(3)
C10 C9 C15 C16 176.6(2)
C8 C9 C15 C16 3.2(3)
C10 C9 C15 C20 -4.0(4)
C8 C9 C15 C20 -177.4(2)
C20 C15 C16 C17 0.7(4)
C9 C15 C16 C17 -179.8(2)
C15 C16 C17 C18 -1.3(4)
C16 C17 C18 C19 1.0(5)
C17 C18 C19 C20 -0.2(4)
C18 C19 C20 C15 -0.4(4)
C16 C15 C20 C19 0.1(4)
C9 C15 C20 C19 -179.4(2)
C11 C12 C21 C26 -101.3(4)
C8 C12 C21 C26 76.6(3)
C11 C12 C21 C22 77.6(4)
C8 C12 C21 C22 -104.5(3)
C26 C21 C22 C23 0.0(5)
C12 C21 C22 C23 -178.9(4)
C21 C22 C23 C24 0.0(8)
C22 C23 C24 C25 0.2(9)
C23 C24 C25 C26 -0.4(8)
C22 C21 C26 C25 -0.2(5)
C12 C21 C26 C25 178.7(3)
C24 C25 C26 C21 0.4(6)
C12 C8 C27 N6 -110.0(2)
C9 C8 C27 N6 129.4(2)
C7 C8 C27 N6 5.5(3)
C12 C8 C27 C28 65.3(3)
C9 C8 C27 C28 -55.3(3)
C7 C8 C27 C28 -179.2(2)
N6 C27 C28 C29 -4.1(4)
C8 C27 C28 C29 -179.0(2)
N6 C27 C28 C33 175.6(2)
C8 C27 C28 C33 0.7(4)
C33 C28 C29 C30 1.0(4)
C27 C28 C29 C30 -179.3(3)
C28 C29 C30 C31 -0.1(5)
C29 C30 C31 O6 177.3(3)
C29 C30 C31 C32 -1.4(4)
O6 C31 C32 C33 -176.9(2)
C30 C31 C32 C33 1.8(4)
C31 C32 C33 C28 -0.8(4)
C29 C28 C33 C32 -0.6(4)
C27 C28 C33 C32 179.7(2)
C40 C35 C36 C37 -1.1(4)
N3 C35 C36 C37 179.8(2)
C35 C36 C37 C38 1.1(4)
C36 C37 C38 C39 -1.0(5)
C37 C38 C39 C40 0.9(5)
C38 C39 C40 C35 -0.9(5)
C36 C35 C40 C39 1.0(4)
N3 C35 C40 C39 -179.9(3)
O3 C41 C42 C43 -173.7(3)
N3 C41 C42 C43 7.9(2)
O3 C41 C42 C55 -44.1(4)
N3 C41 C42 C55 137.6(2)
O3 C41 C42 C50 69.3(3)
N3 C41 C42 C50 -109.0(2)
C55 C42 C43 N4 -132.3(2)
C50 C42 C43 N4 106.5(2)
C41 C42 C43 N4 -6.5(3)
C55 C42 C43 C62 47.8(4)
C50 C42 C43 C62 -73.4(3)
C41 C42 C43 C62 173.6(2)
C49 C44 C45 C46 0.5(5)
C50 C44 C45 C46 178.9(3)
C44 C45 C46 C47 0.1(6)
C45 C46 C47 C48 -1.6(9)
C46 C47 C48 C49 2.4(9)
C45 C44 C49 C48 0.3(5)
C50 C44 C49 C48 -178.2(3)
C47 C48 C49 C44 -1.8(8)
C45 C44 C50 C51 96.0(4)
C49 C44 C50 C51 -85.7(4)
C45 C44 C50 C42 -82.2(3)
C49 C44 C50 C42 96.2(3)
C43 C42 C50 C51 132.6(2)
C55 C42 C50 C51 2.2(3)
C41 C42 C50 C51 -118.2(2)
C43 C42 C50 C44 -48.9(3)
C55 C42 C50 C44 -179.3(2)
C41 C42 C50 C44 60.2(3)
C44 C50 C51 C54 -179.4(3)
C42 C50 C51 C54 -1.0(3)
C44 C50 C51 C52 4.6(5)
C42 C50 C51 C52 -177.1(2)
C50 C51 C52 C53 97.1(4)
C54 C51 C52 C53 -78.4(4)
C50 C51 C54 C55 -0.8(3)
C52 C51 C54 C55 175.4(2)
C51 C54 C55 C56 -178.4(2)
C51 C54 C55 C42 2.3(3)
C43 C42 C55 C54 -128.1(2)
C50 C42 C55 C54 -2.7(3)
C41 C42 C55 C54 112.7(2)
C43 C42 C55 C56 52.5(3)
C50 C42 C55 C56 177.9(2)
C41 C42 C55 C56 -66.7(3)
C54 C55 C56 C61 -172.5(3)
C42 C55 C56 C61 6.8(4)
C54 C55 C56 C57 7.8(4)
C42 C55 C56 C57 -173.0(2)
C61 C56 C57 C58 -0.6(5)
C55 C56 C57 C58 179.2(3)
C56 C57 C58 C59 -0.3(5)
C57 C58 C59 C60 1.9(6)
C58 C59 C60 C61 -2.7(7)
C59 C60 C61 C56 1.9(7)
C57 C56 C61 C60 -0.2(5)
C55 C56 C61 C60 180.0(3)
N4 C43 C62 C67 8.7(4)
C42 C43 C62 C67 -171.4(2)
N4 C43 C62 C63 -172.9(2)
C42 C43 C62 C63 7.0(4)
C67 C62 C63 C64 1.6(4)
C43 C62 C63 C64 -176.9(3)
C62 C63 C64 C65 -0.1(5)
C63 C64 C65 O4 177.6(3)
C63 C64 C65 C66 -1.6(5)
C64 C65 C66 C67 1.9(5)
O4 C65 C66 C67 -177.3(3)
C65 C66 C67 C62 -0.4(5)
C63 C62 C67 C66 -1.3(4)
C43 C62 C67 C66 177.1(3)
C74 C69 C70 C71 1.1(4)
N1 C69 C70 C71 177.6(2)
C69 C70 C71 C72 -0.7(4)
C70 C71 C72 C73 0.3(5)
C71 C72 C73 C74 -0.2(5)
C70 C69 C74 C73 -1.0(4)
N1 C69 C74 C73 -177.7(2)
C72 C73 C74 C69 0.6(4)
N2 C75 C76 C84 133.5(2)
C96 C75 C76 C84 -51.7(3)
N2 C75 C76 C87 -106.6(2)
C96 C75 C76 C87 68.2(3)
N2 C75 C76 C77 7.1(2)
C96 C75 C76 C77 -178.0(2)
C75 C76 C77 O2 173.9(2)
C84 C76 C77 O2 43.5(3)
C87 C76 C77 O2 -69.9(3)
C75 C76 C77 N1 -7.7(2)
C84 C76 C77 N1 -138.09(19)
C87 C76 C77 N1 108.5(2)
C83 C78 C79 C80 0.0(6)
C84 C78 C79 C80 -177.3(4)
C78 C79 C80 C81 -2.5(7)
C79 C80 C81 C82 3.7(7)
C80 C81 C82 C83 -2.4(6)
C81 C82 C83 C78 -0.2(5)
C79 C78 C83 C82 1.4(4)
C84 C78 C83 C82 178.7(3)
C79 C78 C84 C85 177.2(3)
C83 C78 C84 C85 0.1(4)
C79 C78 C84 C76 1.0(4)
C83 C78 C84 C76 -176.1(2)
C75 C76 C84 C85 125.0(2)
C87 C76 C84 C85 1.1(2)
C77 C76 C84 C85 -115.1(2)
C75 C76 C84 C78 -58.1(3)
C87 C76 C84 C78 178.0(2)
C77 C76 C84 C78 61.8(3)
C78 C84 C85 C86 -177.8(2)
C76 C84 C85 C86 -1.1(3)
C84 C85 C86 C87 0.7(3)
C84 C85 C86 C88 -174.7(2)
C85 C86 C87 C90 175.7(2)
C88 C86 C87 C90 -9.1(4)
C85 C86 C87 C76 0.1(3)
C88 C86 C87 C76 175.3(2)
C75 C76 C87 C86 -130.6(2)
C84 C76 C87 C86 -0.7(2)
C77 C76 C87 C86 120.1(2)
C75 C76 C87 C90 53.3(3)
C84 C76 C87 C90 -176.8(2)
C77 C76 C87 C90 -56.0(3)
C87 C86 C88 C89 -100.0(3)
C85 C86 C88 C89 74.5(3)
C86 C87 C90 C95 95.1(3)
C76 C87 C90 C95 -89.7(3)
C86 C87 C90 C91 -87.7(3)
C76 C87 C90 C91 87.4(3)
C95 C90 C91 C92 0.2(4)
C87 C90 C91 C92 -177.0(3)
C90 C91 C92 C93 -0.5(5)
C91 C92 C93 C94 0.1(5)
C92 C93 C94 C95 0.5(5)
C91 C90 C95 C94 0.4(4)
C87 C90 C95 C94 177.6(3)
C93 C94 C95 C90 -0.7(5)
N2 C75 C96 C97 171.1(2)
C76 C75 C96 C97 -3.3(4)
N2 C75 C96 C101 -7.4(3)
C76 C75 C96 C101 178.1(2)
C101 C96 C97 C98 -0.3(4)
C75 C96 C97 C98 -178.9(2)
C96 C97 C98 C99 -0.4(4)
C97 C98 C99 O1 -179.3(2)
C97 C98 C99 C100 0.8(4)
O1 C99 C100 C101 179.5(3)
C98 C99 C100 C101 -0.6(4)
C99 C100 C101 C96 0.0(5)
C97 C96 C101 C100 0.5(4)
C75 C96 C101 C100 179.2(3)
O2 C77 N1 N2 -175.0(2)
C76 C77 N1 N2 6.6(2)
O2 C77 N1 C69 5.6(4)
C76 C77 N1 C69 -172.8(2)
C70 C69 N1 C77 29.6(4)
C74 C69 N1 C77 -153.8(2)
C70 C69 N1 N2 -149.8(2)
C74 C69 N1 N2 26.8(3)
C96 C75 N2 N1 -178.71(19)
C76 C75 N2 N1 -3.5(3)
C77 N1 N2 C75 -2.2(3)
C69 N1 N2 C75 177.29(19)
O3 C41 N3 N4 174.1(2)
C42 C41 N3 N4 -7.5(3)
O3 C41 N3 C35 -2.7(4)
C42 C41 N3 C35 175.6(2)
C36 C35 N3 C41 -18.3(4)
C40 C35 N3 C41 162.7(3)
C36 C35 N3 N4 165.0(2)
C40 C35 N3 N4 -14.0(3)
C62 C43 N4 N3 -177.7(2)
C42 C43 N4 N3 2.4(3)
C41 N3 N4 C43 3.5(3)
C35 N3 N4 C43 -179.3(2)
O5 C7 N5 N6 -175.7(2)
C8 C7 N5 N6 5.0(3)
O5 C7 N5 C1 1.5(4)
C8 C7 N5 C1 -177.8(2)
C6 C1 N5 C7 16.5(4)
C2 C1 N5 C7 -165.1(2)
C6 C1 N5 N6 -166.4(2)
C2 C1 N5 N6 12.0(3)
C28 C27 N6 N5 -178.4(2)
C8 C27 N6 N5 -2.8(3)
C7 N5 N6 C27 -1.5(3)
C1 N5 N6 C27 -179.1(2)
C100 C99 O1 C102 -10.3(4)
C98 C99 O1 C102 169.9(3)
C64 C65 O4 C68 -170.6(3)
C66 C65 O4 C68 8.6(4)
C32 C31 O6 C34 172.4(3)
C30 C31 O6 C34 -6.3(4)

loop_
_platon_squeeze_void_nr
_platon_squeeze_void_average_x
_platon_squeeze_void_average_y
_platon_squeeze_void_average_z
_platon_squeeze_void_volume
_platon_squeeze_void_count_electrons
_platon_squeeze_void_content
1 0.000 0.000 0.500 153 34 ' '
2 0.160 0.676 0.774 29 0 ' '
3 0.469 0.299 0.139 29 0 ' '
4 0.531 0.701 0.861 30 0 ' '
5 0.840 0.324 0.226 29 0 ' '
